data_7159314
loop_
_publ_author_name
'Lukoyanov, Alexander A.'
'Tabolin, Andrey A.'
'Nelyubina, Yulia V.'
'Aksenova, Svetlana A.'
'Sukhorukov, Alexey Yu'

_publ_section_title
;
 Nitronate-aryne cycloaddition as a concise route to stereochemically
 complex fused benzisoxazolines and amino alcohols.
;
_journal_issue 18
_journal_name_full 'Organic &amp; biomolecular chemistry'
_journal_page_first 3871
_journal_page_last 3880
_journal_paper_doi 10.1039/d3ob00235g
_journal_volume 21
_journal_year 2023
_chemical_formula_moiety 'C22 H22 Cl N O7'
_chemical_formula_sum 'C22 H22 Cl N O7'
_chemical_formula_weight 447.85
_space_group_crystal_system triclinic
_space_group_IT_number 2
_space_group_name_Hall '-P 1'
_space_group_name_H-M_alt 'P -1'
_atom_sites_solution_hydrogens geom
_atom_sites_solution_primary dual
_audit_creation_date 2023-01-25
_audit_creation_method
;
Olex2 1.3
(compiled 2020.11.12 svn.r5f609507 for OlexSys, GUI svn.r6408)
;
_audit_update_record
;
2023-01-25 deposited with the CCDC.	2023-04-12 downloaded from the CCDC.
;
_cell_angle_alpha 65.4040(10)
_cell_angle_beta 81.0380(10)
_cell_angle_gamma 82.3700(10)
_cell_formula_units_Z 2
_cell_length_a 8.2903(2)
_cell_length_b 11.3338(3)
_cell_length_c 12.6044(3)
_cell_measurement_reflns_used 7778
_cell_measurement_temperature 100
_cell_measurement_theta_max 30.61
_cell_measurement_theta_min 2.90
_cell_volume 1060.66(5)
_computing_molecular_graphics 'Olex2 1.3 (Dolomanov et al., 2009)'
_computing_publication_material 'Olex2 1.3 (Dolomanov et al., 2009)'
_computing_structure_refinement 'XL  (Sheldrick, 2008)'
_computing_structure_solution 'SHELXT 2014/4 (Sheldrick, 2014)'
_diffrn_ambient_temperature 100
_diffrn_measured_fraction_theta_full 0.999
_diffrn_measured_fraction_theta_max 0.996
_diffrn_measurement_device_type 'Bruker Quest D8'
_diffrn_measurement_method '\f and \w scans'
_diffrn_radiation_monochromator graphite
_diffrn_radiation_type MoK\a
_diffrn_radiation_wavelength 0.71073
_diffrn_reflns_av_R_equivalents 0.0220
_diffrn_reflns_av_unetI/netI 0.0286
_diffrn_reflns_Laue_measured_fraction_full 0.999
_diffrn_reflns_Laue_measured_fraction_max 0.996
_diffrn_reflns_limit_h_max 11
_diffrn_reflns_limit_h_min -9
_diffrn_reflns_limit_k_max 15
_diffrn_reflns_limit_k_min -15
_diffrn_reflns_limit_l_max 17
_diffrn_reflns_limit_l_min -15
_diffrn_reflns_number 13623
_diffrn_reflns_point_group_measured_fraction_full 0.999
_diffrn_reflns_point_group_measured_fraction_max 0.996
_diffrn_reflns_theta_full 25.242
_diffrn_reflns_theta_max 29.000
_diffrn_reflns_theta_min 2.064
_diffrn_source_current 1.4
_diffrn_source_power 0.07
_diffrn_source_voltage 50.0
_diffrn_standards_number 0
_exptl_absorpt_coefficient_mu 0.225
_exptl_absorpt_correction_T_max 0.7461
_exptl_absorpt_correction_T_min 0.6742
_exptl_absorpt_correction_type multi-scan
_exptl_absorpt_process_details
;
SADABS-2016/2 (Bruker,2016/2) was used for absorption correction.
wR2(int) was 0.0925 before and 0.0360 after correction.
The Ratio of minimum to maximum transmission is 0.9036.
The \l/2 correction factor is Not present.
;
_exptl_crystal_colour colourless
_exptl_crystal_colour_primary colourless
_exptl_crystal_density_diffrn 1.402
_exptl_crystal_description prism
_exptl_crystal_F_000 468
_exptl_crystal_size_max 0.3
_exptl_crystal_size_mid 0.25
_exptl_crystal_size_min 0.25
_refine_diff_density_max 0.462
_refine_diff_density_min -0.322
_refine_diff_density_rms 0.050
_refine_ls_extinction_method none
_refine_ls_goodness_of_fit_ref 1.031
_refine_ls_hydrogen_treatment constr
_refine_ls_matrix_type full
_refine_ls_number_parameters 283
_refine_ls_number_reflns 5625
_refine_ls_number_restraints 0
_refine_ls_restrained_S_all 1.031
_refine_ls_R_factor_all 0.0414
_refine_ls_R_factor_gt 0.0346
_refine_ls_shift/su_max 0.000
_refine_ls_shift/su_mean 0.000
_refine_ls_structure_factor_coef Fsqd
_refine_ls_weighting_details 'w=1/[\s^2^(Fo^2^)+(0.0376P)^2^+0.4688P] where P=(Fo^2^+2Fc^2^)/3'
_refine_ls_weighting_scheme calc
_refine_ls_wR_factor_gt 0.0838
_refine_ls_wR_factor_ref 0.0878
_reflns_Friedel_coverage 0.000
_reflns_number_gt 4899
_reflns_number_total 5625
_reflns_threshold_expression 'I > 2\s(I)'
_cod_data_source_file d3ob00235g2.cif
_cod_data_source_block AL279
_cod_depositor_comments 'Adding full bibliography for 7159308--7159315.cif.'
_cod_database_code 7159314
_shelxl_version_number 2014/6
_shelx_space_group_comment
;
The symmetry employed for this shelxl refinement is uniquely defined
by the following loop, which should always be used as a source of
symmetry information in preference to the above space-group names.
They are only intended as comments.
;
_shelx_estimated_absorpt_t_max 0.946
_shelx_estimated_absorpt_t_min 0.936
_olex2_refinement_description
;
1. Fixed Uiso
 At 1.2 times of:
  All C(H) groups, All C(H,H) groups
 At 1.5 times of:
  All C(H,H,H) groups
2.a Ternary CH refined with riding coordinates:
 C4(H4)
2.b Secondary CH2 refined with riding coordinates:
 C11(H11A,H11B), C14(H14A,H14B)
2.c Aromatic/amide H refined with riding coordinates:
 C6(H6), C7(H7), C8(H8), C9(H9), C17(H17), C18(H18), C20(H20), C21(H21)
2.d Idealised Me refined as rotating group:
 C12(H12A,H12B,H12C), C15(H15A,H15B,H15C), C22(H22A,H22B,H22C)
;
_olex2_submission_special_instructions 'No special instructions were received'

loop_
_space_group_symop_operation_xyz
'x, y, z'
'-x, -y, -z'

loop_
_atom_site_label
_atom_site_type_symbol
_atom_site_fract_x
_atom_site_fract_y
_atom_site_fract_z
_atom_site_U_iso_or_equiv
_atom_site_adp_type
_atom_site_occupancy
_atom_site_site_symmetry_order
_atom_site_calc_flag
_atom_site_refinement_flags_posn
_atom_site_refinement_flags_adp
_atom_site_refinement_flags_occupancy
_atom_site_disorder_assembly
_atom_site_disorder_group
Cl1 Cl -0.16583(4) -0.35661(3) -0.81771(3) 0.01903(8) Uani 1 1 d . . . . .
O1 O -0.49386(11) -0.14330(8) -0.91280(7) 0.01784(18) Uani 1 1 d . . . . .
O2 O -0.62503(10) -0.32966(8) -0.85575(7) 0.01548(17) Uani 1 1 d . . . . .
O3 O -0.75719(12) -0.63198(9) -0.63970(8) 0.0225(2) Uani 1 1 d . . . . .
O4 O -0.78488(11) -0.51663(8) -0.83184(7) 0.01707(18) Uani 1 1 d . . . . .
O5 O -0.71686(12) -0.42103(9) -0.54788(8) 0.02088(19) Uani 1 1 d . . . . .
O6 O -0.85548(11) -0.29042(9) -0.70095(8) 0.0224(2) Uani 1 1 d . . . . .
O7 O -0.15065(11) -0.89545(8) -0.81588(8) 0.01960(19) Uani 1 1 d . . . . .
N1 N -0.46240(12) -0.27955(9) -0.89044(9) 0.01449(19) Uani 1 1 d . . . . .
C1 C -0.48429(15) -0.13086(11) -0.80916(10) 0.0152(2) Uani 1 1 d . . . . .
C2 C -0.42137(14) -0.24390(11) -0.72500(10) 0.0135(2) Uani 1 1 d . . . . .
C3 C -0.38210(14) -0.34201(11) -0.77807(10) 0.0134(2) Uani 1 1 d . . . . .
C4 C -0.45757(14) -0.47296(11) -0.71025(10) 0.0125(2) Uani 1 1 d . . . . .
H4 H -0.4535 -0.5002 -0.6243 0.015 Uiso 1 1 calc R U . . .
C5 C -0.63613(14) -0.42823(11) -0.73856(10) 0.0127(2) Uani 1 1 d . . . . .
C6 C -0.52573(16) -0.01714(12) -0.79220(11) 0.0190(2) Uani 1 1 d . . . . .
H6 H -0.5688 0.0600 -0.8511 0.023 Uiso 1 1 calc R U . . .
C7 C -0.50051(16) -0.02265(12) -0.68353(11) 0.0197(2) Uani 1 1 d . . . . .
H7 H -0.5267 0.0532 -0.6679 0.024 Uiso 1 1 calc R U . . .
C8 C -0.43795(16) -0.13606(12) -0.59689(11) 0.0186(2) Uani 1 1 d . . . . .
H8 H -0.4226 -0.1362 -0.5237 0.022 Uiso 1 1 calc R U . . .
C9 C -0.39763(15) -0.24929(12) -0.61652(10) 0.0159(2) Uani 1 1 d . . . . .
H9 H -0.3555 -0.3271 -0.5578 0.019 Uiso 1 1 calc R U . . .
C10 C -0.73162(14) -0.53966(11) -0.73097(10) 0.0141(2) Uani 1 1 d . . . . .
C11 C -0.88872(16) -0.61288(12) -0.82970(12) 0.0205(3) Uani 1 1 d . . . . .
H11A H -0.9547 -0.5728 -0.8968 0.025 Uiso 1 1 calc R U . . .
H11B H -0.9650 -0.6399 -0.7565 0.025 Uiso 1 1 calc R U . . .
C12 C -0.78778(17) -0.73067(13) -0.83641(13) 0.0241(3) Uani 1 1 d . . . . .
H12A H -0.7294 -0.7746 -0.7666 0.036 Uiso 1 1 calc R U . . .
H12B H -0.7084 -0.7036 -0.9069 0.036 Uiso 1 1 calc R U . . .
H12C H -0.8598 -0.7905 -0.8401 0.036 Uiso 1 1 calc R U . . .
C13 C -0.73803(14) -0.37797(11) -0.64976(11) 0.0156(2) Uani 1 1 d . . . . .
C14 C -0.97476(17) -0.24525(16) -0.62481(14) 0.0297(3) Uani 1 1 d . . . . .
H14A H -0.9909 -0.3170 -0.5461 0.036 Uiso 1 1 calc R U . . .
H14B H -1.0812 -0.2204 -0.6576 0.036 Uiso 1 1 calc R U . . .
C15 C -0.91900(19) -0.13081(14) -0.61351(13) 0.0287(3) Uani 1 1 d . . . . .
H15A H -1.0009 -0.1032 -0.5617 0.043 Uiso 1 1 calc R U . . .
H15B H -0.9055 -0.0590 -0.6912 0.043 Uiso 1 1 calc R U . . .
H15C H -0.8142 -0.1555 -0.5802 0.043 Uiso 1 1 calc R U . . .
C16 C -0.37994(14) -0.58230(11) -0.74480(10) 0.0131(2) Uani 1 1 d . . . . .
C17 C -0.37200(15) -0.57728(11) -0.85764(10) 0.0165(2) Uani 1 1 d . . . . .
H17 H -0.4186 -0.5024 -0.9169 0.020 Uiso 1 1 calc R U . . .
C18 C -0.29702(15) -0.68005(11) -0.88571(10) 0.0161(2) Uani 1 1 d . . . . .
H18 H -0.2927 -0.6752 -0.9632 0.019 Uiso 1 1 calc R U . . .
C19 C -0.22878(14) -0.78956(11) -0.79896(10) 0.0149(2) Uani 1 1 d . . . . .
C20 C -0.23658(15) -0.79647(11) -0.68515(10) 0.0168(2) Uani 1 1 d . . . . .
H20 H -0.1913 -0.8718 -0.6256 0.020 Uiso 1 1 calc R U . . .
C21 C -0.31038(15) -0.69337(11) -0.65913(10) 0.0152(2) Uani 1 1 d . . . . .
H21 H -0.3138 -0.6982 -0.5818 0.018 Uiso 1 1 calc R U . . .
C22 C -0.14248(18) -0.89471(13) -0.93034(12) 0.0252(3) Uani 1 1 d . . . . .
H22A H -0.0899 -0.9777 -0.9296 0.038 Uiso 1 1 calc R U . . .
H22B H -0.0785 -0.8234 -0.9870 0.038 Uiso 1 1 calc R U . . .
H22C H -0.2534 -0.8825 -0.9528 0.038 Uiso 1 1 calc R U . . .

loop_
_atom_site_aniso_label
_atom_site_aniso_U_11
_atom_site_aniso_U_22
_atom_site_aniso_U_33
_atom_site_aniso_U_23
_atom_site_aniso_U_13
_atom_site_aniso_U_12
Cl1 0.01313(14) 0.01989(14) 0.02564(15) -0.01159(12) 0.00145(10) -0.00260(10)
O1 0.0278(5) 0.0112(4) 0.0145(4) -0.0041(3) -0.0042(3) -0.0028(3)
O2 0.0157(4) 0.0155(4) 0.0130(4) -0.0021(3) -0.0033(3) -0.0041(3)
O3 0.0303(5) 0.0211(4) 0.0154(4) -0.0045(4) -0.0010(4) -0.0114(4)
O4 0.0208(4) 0.0150(4) 0.0179(4) -0.0070(3) -0.0071(3) -0.0030(3)
O5 0.0249(5) 0.0240(5) 0.0154(4) -0.0103(4) 0.0007(3) -0.0030(4)
O6 0.0148(4) 0.0309(5) 0.0274(5) -0.0189(4) -0.0047(4) 0.0053(4)
O7 0.0242(5) 0.0177(4) 0.0194(4) -0.0111(4) -0.0027(3) 0.0031(3)
N1 0.0164(5) 0.0118(4) 0.0149(5) -0.0046(4) -0.0011(4) -0.0031(4)
C1 0.0160(6) 0.0157(5) 0.0143(5) -0.0061(4) -0.0005(4) -0.0040(4)
C2 0.0124(5) 0.0138(5) 0.0155(5) -0.0069(4) 0.0001(4) -0.0030(4)
C3 0.0129(5) 0.0145(5) 0.0132(5) -0.0060(4) -0.0009(4) -0.0016(4)
C4 0.0135(5) 0.0126(5) 0.0123(5) -0.0055(4) -0.0023(4) -0.0013(4)
C5 0.0146(5) 0.0131(5) 0.0106(5) -0.0048(4) -0.0020(4) -0.0018(4)
C6 0.0202(6) 0.0144(5) 0.0220(6) -0.0070(5) -0.0024(5) -0.0016(4)
C7 0.0210(6) 0.0176(6) 0.0239(6) -0.0122(5) 0.0016(5) -0.0042(5)
C8 0.0197(6) 0.0219(6) 0.0179(6) -0.0115(5) 0.0012(4) -0.0066(5)
C9 0.0161(6) 0.0169(5) 0.0151(5) -0.0060(4) -0.0006(4) -0.0051(4)
C10 0.0124(5) 0.0160(5) 0.0156(5) -0.0082(4) -0.0010(4) -0.0013(4)
C11 0.0206(6) 0.0177(6) 0.0288(7) -0.0123(5) -0.0091(5) -0.0025(5)
C12 0.0257(7) 0.0210(6) 0.0312(7) -0.0165(6) -0.0007(5) -0.0034(5)
C13 0.0135(5) 0.0178(5) 0.0188(5) -0.0103(5) 0.0004(4) -0.0047(4)
C14 0.0141(6) 0.0434(8) 0.0419(8) -0.0303(7) 0.0007(6) 0.0034(6)
C15 0.0307(8) 0.0287(7) 0.0307(7) -0.0171(6) -0.0103(6) 0.0096(6)
C16 0.0133(5) 0.0123(5) 0.0146(5) -0.0061(4) -0.0013(4) -0.0020(4)
C17 0.0205(6) 0.0145(5) 0.0145(5) -0.0054(4) -0.0039(4) -0.0001(4)
C18 0.0199(6) 0.0172(5) 0.0127(5) -0.0072(4) -0.0015(4) -0.0027(4)
C19 0.0147(5) 0.0143(5) 0.0173(5) -0.0082(4) -0.0004(4) -0.0020(4)
C20 0.0206(6) 0.0134(5) 0.0149(5) -0.0042(4) -0.0035(4) 0.0003(4)
C21 0.0180(6) 0.0155(5) 0.0125(5) -0.0057(4) -0.0022(4) -0.0019(4)
C22 0.0321(7) 0.0246(7) 0.0217(6) -0.0148(5) 0.0009(5) 0.0018(5)

loop_
_atom_type_symbol
_atom_type_description
_atom_type_scat_dispersion_real
_atom_type_scat_dispersion_imag
_atom_type_scat_source
C C 0.0033 0.0016 'International Tables Vol C Tables 4.2.6.8 and 6.1.1.4'
H H 0.0000 0.0000 'International Tables Vol C Tables 4.2.6.8 and 6.1.1.4'
Cl Cl 0.1484 0.1585 'International Tables Vol C Tables 4.2.6.8 and 6.1.1.4'
N N 0.0061 0.0033 'International Tables Vol C Tables 4.2.6.8 and 6.1.1.4'
O O 0.0106 0.0060 'International Tables Vol C Tables 4.2.6.8 and 6.1.1.4'

loop_
_geom_angle_atom_site_label_1
_geom_angle_atom_site_label_2
_geom_angle_atom_site_label_3
_geom_angle
_geom_angle_site_symmetry_1
_geom_angle_site_symmetry_3
_geom_angle_publ_flag
C1 O1 N1 107.64(8) . . ?
C5 O2 N1 110.74(8) . . ?
C10 O4 C11 115.82(9) . . ?
C13 O6 C14 116.60(11) . . ?
C19 O7 C22 117.52(10) . . ?
O1 N1 O2 104.13(8) . . ?
O1 N1 C3 105.91(8) . . ?
O2 N1 C3 103.47(8) . . ?
C2 C1 O1 112.37(10) . . ?
C2 C1 C6 123.04(11) . . ?
C6 C1 O1 124.53(11) . . ?
C1 C2 C3 107.39(10) . . ?
C1 C2 C9 120.87(11) . . ?
C9 C2 C3 131.66(11) . . ?
N1 C3 Cl1 107.50(8) . . ?
N1 C3 C4 104.92(9) . . ?
C2 C3 Cl1 109.50(8) . . ?
C2 C3 N1 103.49(9) . . ?
C2 C3 C4 116.63(9) . . ?
C4 C3 Cl1 113.77(8) . . ?
C3 C4 H4 109.1 . . ?
C3 C4 C5 98.66(8) . . ?
C5 C4 H4 109.1 . . ?
C16 C4 C3 115.45(9) . . ?
C16 C4 H4 109.1 . . ?
C16 C4 C5 114.81(9) . . ?
O2 C5 C4 105.77(9) . . ?
O2 C5 C10 109.98(9) . . ?
O2 C5 C13 112.04(9) . . ?
C4 C5 C13 112.37(9) . . ?
C10 C5 C4 112.79(9) . . ?
C10 C5 C13 104.02(9) . . ?
C1 C6 H6 122.0 . . ?
C1 C6 C7 115.92(11) . . ?
C7 C6 H6 122.0 . . ?
C6 C7 H7 119.0 . . ?
C6 C7 C8 122.02(11) . . ?
C8 C7 H7 119.0 . . ?
C7 C8 H8 119.6 . . ?
C9 C8 C7 120.72(11) . . ?
C9 C8 H8 119.6 . . ?
C2 C9 C8 117.42(11) . . ?
C2 C9 H9 121.3 . . ?
C8 C9 H9 121.3 . . ?
O3 C10 O4 126.57(11) . . ?
O3 C10 C5 121.01(10) . . ?
O4 C10 C5 112.34(10) . . ?
O4 C11 H11A 109.4 . . ?
O4 C11 H11B 109.4 . . ?
O4 C11 C12 111.35(10) . . ?
H11A C11 H11B 108.0 . . ?
C12 C11 H11A 109.4 . . ?
C12 C11 H11B 109.4 . . ?
C11 C12 H12A 109.5 . . ?
C11 C12 H12B 109.5 . . ?
C11 C12 H12C 109.5 . . ?
H12A C12 H12B 109.5 . . ?
H12A C12 H12C 109.5 . . ?
H12B C12 H12C 109.5 . . ?
O5 C13 O6 126.57(11) . . ?
O5 C13 C5 123.15(11) . . ?
O6 C13 C5 110.10(10) . . ?
O6 C14 H14A 109.3 . . ?
O6 C14 H14B 109.3 . . ?
O6 C14 C15 111.39(12) . . ?
H14A C14 H14B 108.0 . . ?
C15 C14 H14A 109.4 . . ?
C15 C14 H14B 109.4 . . ?
C14 C15 H15A 109.5 . . ?
C14 C15 H15B 109.5 . . ?
C14 C15 H15C 109.5 . . ?
H15A C15 H15B 109.5 . . ?
H15A C15 H15C 109.5 . . ?
H15B C15 H15C 109.5 . . ?
C17 C16 C4 123.50(10) . . ?
C17 C16 C21 118.31(10) . . ?
C21 C16 C4 118.18(10) . . ?
C16 C17 H17 119.3 . . ?
C16 C17 C18 121.40(11) . . ?
C18 C17 H17 119.3 . . ?
C17 C18 H18 120.4 . . ?
C19 C18 C17 119.22(11) . . ?
C19 C18 H18 120.4 . . ?
O7 C19 C18 124.69(11) . . ?
O7 C19 C20 115.22(10) . . ?
C18 C19 C20 120.09(11) . . ?
C19 C20 H20 120.1 . . ?
C21 C20 C19 119.88(11) . . ?
C21 C20 H20 120.1 . . ?
C16 C21 H21 119.5 . . ?
C20 C21 C16 121.08(11) . . ?
C20 C21 H21 119.5 . . ?
O7 C22 H22A 109.5 . . ?
O7 C22 H22B 109.5 . . ?
O7 C22 H22C 109.5 . . ?
H22A C22 H22B 109.5 . . ?
H22A C22 H22C 109.5 . . ?
H22B C22 H22C 109.5 . . ?

loop_
_geom_bond_atom_site_label_1
_geom_bond_atom_site_label_2
_geom_bond_distance
_geom_bond_site_symmetry_2
_geom_bond_publ_flag
Cl1 C3 1.7896(12) . ?
O1 N1 1.4442(12) . ?
O1 C1 1.3861(14) . ?
O2 N1 1.4644(13) . ?
O2 C5 1.4317(13) . ?
O3 C10 1.2017(14) . ?
O4 C10 1.3219(14) . ?
O4 C11 1.4661(14) . ?
O5 C13 1.2015(15) . ?
O6 C13 1.3248(15) . ?
O6 C14 1.4629(16) . ?
O7 C19 1.3671(14) . ?
O7 C22 1.4303(15) . ?
N1 C3 1.5114(14) . ?
C1 C2 1.3792(16) . ?
C1 C6 1.3835(16) . ?
C2 C3 1.4983(15) . ?
C2 C9 1.3869(16) . ?
C3 C4 1.5326(15) . ?
C4 H4 1.0000 . ?
C4 C5 1.5461(16) . ?
C4 C16 1.5132(15) . ?
C5 C10 1.5402(16) . ?
C5 C13 1.5490(16) . ?
C6 H6 0.9500 . ?
C6 C7 1.3923(17) . ?
C7 H7 0.9500 . ?
C7 C8 1.3945(18) . ?
C8 H8 0.9500 . ?
C8 C9 1.3945(16) . ?
C9 H9 0.9500 . ?
C11 H11A 0.9900 . ?
C11 H11B 0.9900 . ?
C11 C12 1.5050(17) . ?
C12 H12A 0.9800 . ?
C12 H12B 0.9800 . ?
C12 H12C 0.9800 . ?
C14 H14A 0.9900 . ?
C14 H14B 0.9900 . ?
C14 C15 1.500(2) . ?
C15 H15A 0.9800 . ?
C15 H15B 0.9800 . ?
C15 H15C 0.9800 . ?
C16 C17 1.3909(16) . ?
C16 C21 1.3975(16) . ?
C17 H17 0.9500 . ?
C17 C18 1.3966(16) . ?
C18 H18 0.9500 . ?
C18 C19 1.3902(16) . ?
C19 C20 1.3954(16) . ?
C20 H20 0.9500 . ?
C20 C21 1.3835(16) . ?
C21 H21 0.9500 . ?
C22 H22A 0.9800 . ?
C22 H22B 0.9800 . ?
C22 H22C 0.9800 . ?

loop_
_geom_torsion_atom_site_label_1
_geom_torsion_atom_site_label_2
_geom_torsion_atom_site_label_3
_geom_torsion_atom_site_label_4
_geom_torsion
_geom_torsion_site_symmetry_1
_geom_torsion_site_symmetry_2
_geom_torsion_site_symmetry_3
_geom_torsion_site_symmetry_4
_geom_torsion_publ_flag
Cl1 C3 C4 C5 -156.98(7) . . . . ?
Cl1 C3 C4 C16 -34.12(12) . . . . ?
O1 N1 C3 Cl1 -98.64(8) . . . . ?
O1 N1 C3 C2 17.19(11) . . . . ?
O1 N1 C3 C4 139.93(9) . . . . ?
O1 C1 C2 C3 0.95(13) . . . . ?
O1 C1 C2 C9 177.98(10) . . . . ?
O1 C1 C6 C7 -177.14(11) . . . . ?
O2 N1 C3 Cl1 152.13(7) . . . . ?
O2 N1 C3 C2 -92.04(9) . . . . ?
O2 N1 C3 C4 30.71(10) . . . . ?
O2 C5 C10 O3 -178.99(11) . . . . ?
O2 C5 C10 O4 -2.08(13) . . . . ?
O2 C5 C13 O5 -151.89(11) . . . . ?
O2 C5 C13 O6 32.72(13) . . . . ?
O7 C19 C20 C21 178.80(11) . . . . ?
N1 O1 C1 C2 10.52(13) . . . . ?
N1 O1 C1 C6 -172.18(11) . . . . ?
N1 O2 C5 C4 -17.68(11) . . . . ?
N1 O2 C5 C10 -139.75(9) . . . . ?
N1 O2 C5 C13 105.08(10) . . . . ?
N1 C3 C4 C5 -39.76(10) . . . . ?
N1 C3 C4 C16 83.10(11) . . . . ?
C1 O1 N1 O2 91.50(9) . . . . ?
C1 O1 N1 C3 -17.25(11) . . . . ?
C1 C2 C3 Cl1 103.11(10) . . . . ?
C1 C2 C3 N1 -11.29(12) . . . . ?
C1 C2 C3 C4 -125.90(11) . . . . ?
C1 C2 C9 C8 -0.73(17) . . . . ?
C1 C6 C7 C8 -0.26(19) . . . . ?
C2 C1 C6 C7 -0.12(18) . . . . ?
C2 C3 C4 C5 74.05(11) . . . . ?
C2 C3 C4 C16 -163.09(10) . . . . ?
C3 C2 C9 C8 175.48(12) . . . . ?
C3 C4 C5 O2 34.86(10) . . . . ?
C3 C4 C5 C10 155.11(9) . . . . ?
C3 C4 C5 C13 -87.69(10) . . . . ?
C3 C4 C16 C17 -59.34(15) . . . . ?
C3 C4 C16 C21 119.66(12) . . . . ?
C4 C5 C10 O3 63.21(15) . . . . ?
C4 C5 C10 O4 -119.88(10) . . . . ?
C4 C5 C13 O5 -32.95(16) . . . . ?
C4 C5 C13 O6 151.66(10) . . . . ?
C4 C16 C17 C18 179.11(11) . . . . ?
C4 C16 C21 C20 -179.60(11) . . . . ?
C5 O2 N1 O1 -118.49(9) . . . . ?
C5 O2 N1 C3 -7.95(11) . . . . ?
C5 C4 C16 C17 54.47(15) . . . . ?
C5 C4 C16 C21 -126.53(11) . . . . ?
C6 C1 C2 C3 -176.40(11) . . . . ?
C6 C1 C2 C9 0.63(19) . . . . ?
C6 C7 C8 C9 0.14(19) . . . . ?
C7 C8 C9 C2 0.36(18) . . . . ?
C9 C2 C3 Cl1 -73.48(14) . . . . ?
C9 C2 C3 N1 172.12(12) . . . . ?
C9 C2 C3 C4 57.51(17) . . . . ?
C10 O4 C11 C12 -80.29(13) . . . . ?
C10 C5 C13 O5 89.35(13) . . . . ?
C10 C5 C13 O6 -86.04(11) . . . . ?
C11 O4 C10 O3 1.61(18) . . . . ?
C11 O4 C10 C5 -175.09(10) . . . . ?
C13 O6 C14 C15 88.48(15) . . . . ?
C13 C5 C10 O3 -58.83(14) . . . . ?
C13 C5 C10 O4 118.08(10) . . . . ?
C14 O6 C13 O5 -2.39(19) . . . . ?
C14 O6 C13 C5 172.80(10) . . . . ?
C16 C4 C5 O2 -88.47(11) . . . . ?
C16 C4 C5 C10 31.78(13) . . . . ?
C16 C4 C5 C13 148.98(10) . . . . ?
C16 C17 C18 C19 -0.07(18) . . . . ?
C17 C16 C21 C20 -0.55(18) . . . . ?
C17 C18 C19 O7 -179.20(11) . . . . ?
C17 C18 C19 C20 0.46(18) . . . . ?
C18 C19 C20 C21 -0.89(18) . . . . ?
C19 C20 C21 C16 0.94(18) . . . . ?
C21 C16 C17 C18 0.11(18) . . . . ?
C22 O7 C19 C18 -1.72(17) . . . . ?
C22 O7 C19 C20 178.60(11) . . . . ?
